data_8106574
loop_
_publ_author_name
'Lei, L\"u'
'Rudan, Huang'

_publ_section_title
;
 Crystal structure of (1,10-phenanthroline-\k2
 N,N&#x2032;)-bis(1H-pyrazole-3-carboxylato-\k2 N,O)manganese(II)
 trihydrate, C20H20N6O7Mn
;
_journal_issue 3
_journal_name_full 'Zeitschrift f\"ur Kristallographie - New Crystal Structures'
_journal_page_first 473
_journal_page_last 475
_journal_paper_doi 10.1515/ncrs-2016-0326
_journal_volume 232
_journal_year 2017
_chemical_formula_moiety 'C20 H20 Mn N6 O7'
_chemical_formula_sum 'C20 H20 Mn N6 O7'
_chemical_formula_weight 511.36
_space_group_IT_number 14
_space_group_name_Hall '-P 2ybc'
_space_group_name_H-M_alt 'P 1 21/c 1'
_symmetry_cell_setting monoclinic
_symmetry_space_group_name_Hall '-P 2ybc'
_symmetry_space_group_name_H-M 'P 1 21/c 1'
_atom_sites_solution_hydrogens geom
_atom_sites_solution_primary direct
_atom_sites_solution_secondary difmap
_cell_angle_alpha 90.00
_cell_angle_beta 108.231(3)
_cell_angle_gamma 90.00
_cell_formula_units_Z 4
_cell_length_a 10.3170(9)
_cell_length_b 13.1061(12)
_cell_length_c 17.6919(15)
_cell_measurement_reflns_used 2569
_cell_measurement_temperature 298(2)
_cell_measurement_theta_max 22.482
_cell_measurement_theta_min 2.596
_cell_volume 2272.1(3)
_computing_cell_refinement 'Bruker SMART'
_computing_data_collection 'Bruker SMART'
_computing_data_reduction 'Bruker SAINT'
_computing_molecular_graphics 'Bruker SHELXTL'
_computing_publication_material 'Bruker SHELXTL'
_computing_structure_refinement 'SHELXL-97 (Sheldrick, 1997)'
_computing_structure_solution 'SHELXS-97 (Sheldrick, 1990)'
_diffrn_ambient_temperature 298(2)
_diffrn_measured_fraction_theta_full 0.999
_diffrn_measured_fraction_theta_max 0.999
_diffrn_measurement_device_type 'CCD area detector'
_diffrn_measurement_method 'phi and omega scans'
_diffrn_radiation_monochromator graphite
_diffrn_radiation_source 'fine-focus sealed tube'
_diffrn_radiation_type MoK\a
_diffrn_radiation_wavelength 0.71073
_diffrn_reflns_av_R_equivalents 0.0406
_diffrn_reflns_av_sigmaI/netI 0.0508
_diffrn_reflns_limit_h_max 12
_diffrn_reflns_limit_h_min -12
_diffrn_reflns_limit_k_max 15
_diffrn_reflns_limit_k_min -11
_diffrn_reflns_limit_l_max 21
_diffrn_reflns_limit_l_min -18
_diffrn_reflns_number 11134
_diffrn_reflns_theta_full 25.02
_diffrn_reflns_theta_max 25.02
_diffrn_reflns_theta_min 2.60
_exptl_absorpt_coefficient_mu 0.635
_exptl_absorpt_correction_T_max 0.8574
_exptl_absorpt_correction_T_min 0.7852
_exptl_absorpt_correction_type multi-scan
_exptl_absorpt_process_details sadabs
_exptl_crystal_colour yellow
_exptl_crystal_density_diffrn 1.495
_exptl_crystal_density_method 'not measured'
_exptl_crystal_description block
_exptl_crystal_F_000 1052
_exptl_crystal_size_max 0.40
_exptl_crystal_size_mid 0.37
_exptl_crystal_size_min 0.25
_refine_diff_density_max 0.359
_refine_diff_density_min -0.260
_refine_diff_density_rms 0.057
_refine_ls_extinction_method none
_refine_ls_goodness_of_fit_ref 1.052
_refine_ls_hydrogen_treatment constr
_refine_ls_matrix_type full
_refine_ls_number_parameters 307
_refine_ls_number_reflns 4006
_refine_ls_number_restraints 0
_refine_ls_restrained_S_all 1.052
_refine_ls_R_factor_all 0.0824
_refine_ls_R_factor_gt 0.0428
_refine_ls_shift/su_max 0.000
_refine_ls_shift/su_mean 0.000
_refine_ls_structure_factor_coef Fsqd
_refine_ls_weighting_details 'calc w=1/[\s^2^(Fo^2^)+(0.0321P)^2^+1.6740P] where P=(Fo^2^+2Fc^2^)/3'
_refine_ls_weighting_scheme calc
_refine_ls_wR_factor_gt 0.0853
_refine_ls_wR_factor_ref 0.1058
_reflns_number_gt 2610
_reflns_number_total 4006
_reflns_threshold_expression >2sigma(I)
_cod_data_source_file suppl_ncrs-2016-0326_suppl.cif
_cod_data_source_block b
_cod_original_sg_symbol_Hall -P2ybc
_cod_original_sg_symbol_H-M P2(1)/c
_cod_database_code 8106574

loop_
_symmetry_equiv_pos_as_xyz
'x, y, z'
'-x, y+1/2, -z+1/2'
'-x, -y, -z'
'x, -y-1/2, z-1/2'

loop_
_atom_site_label
_atom_site_type_symbol
_atom_site_fract_x
_atom_site_fract_y
_atom_site_fract_z
_atom_site_U_iso_or_equiv
_atom_site_adp_type
_atom_site_occupancy
_atom_site_symmetry_multiplicity
_atom_site_calc_flag
_atom_site_refinement_flags
_atom_site_disorder_assembly
_atom_site_disorder_group
Mn1 Mn 0.31778(5) 0.68397(4) 0.67921(3) 0.03861(17) Uani 1 1 d . . .
N1 N 0.1301(3) 0.7795(2) 0.65498(15) 0.0386(7) Uani 1 1 d . . .
N2 N 0.0485(3) 0.8405(2) 0.59923(16) 0.0460(7) Uani 1 1 d . . .
H2 H 0.0637 0.8575 0.5558 0.055 Uiso 1 1 calc R . .
N3 N 0.5249(3) 0.61778(19) 0.74858(15) 0.0373(6) Uani 1 1 d . . .
N4 N 0.5917(3) 0.5307(2) 0.77598(16) 0.0468(8) Uani 1 1 d . . .
H4 H 0.5530 0.4722 0.7738 0.056 Uiso 1 1 calc R . .
N5 N 0.3669(3) 0.6767(2) 0.56143(16) 0.0439(7) Uani 1 1 d . . .
N6 N 0.2129(3) 0.5450(2) 0.61448(15) 0.0403(7) Uani 1 1 d . . .
O1 O 0.2444(2) 0.66173(18) 0.78058(12) 0.0465(6) Uani 1 1 d . . .
O2 O 0.0888(3) 0.7065(2) 0.83785(14) 0.0655(8) Uani 1 1 d . . .
O3 O 0.4525(2) 0.81328(16) 0.71317(13) 0.0442(6) Uani 1 1 d . . .
O4 O 0.6681(3) 0.86149(19) 0.74564(16) 0.0630(7) Uani 1 1 d . . .
O5 O 0.3741(3) 0.5032(2) 0.87502(14) 0.0620(7) Uani 1 1 d . . .
H5C H 0.3359 0.5561 0.8501 0.074 Uiso 1 1 d R . .
H5D H 0.3652 0.4551 0.8415 0.074 Uiso 1 1 d R . .
O6 O 0.1389(3) 0.8895(2) 0.47896(16) 0.0852(10) Uani 1 1 d . . .
H6C H 0.1283 0.8620 0.4339 0.102 Uiso 1 1 d R . .
H6D H 0.2053 0.9310 0.4886 0.102 Uiso 1 1 d R . .
O7 O 0.3496(3) 0.0282(3) 0.52219(16) 0.0881(10) Uani 1 1 d . . .
H7C H 0.4297 0.0213 0.5546 0.106 Uiso 1 1 d R . .
H7D H 0.3648 0.0297 0.4776 0.106 Uiso 1 1 d R . .
C1 C 0.1382(3) 0.7094(3) 0.7827(2) 0.0436(9) Uani 1 1 d . . .
C2 C 0.0709(3) 0.7730(3) 0.71184(19) 0.0399(8) Uani 1 1 d . . .
C3 C -0.0492(4) 0.8299(3) 0.6921(2) 0.0527(10) Uani 1 1 d . . .
H3 H -0.1091 0.8377 0.7216 0.063 Uiso 1 1 calc R . .
C4 C -0.0592(4) 0.8715(3) 0.6197(2) 0.0565(10) Uani 1 1 d . . .
H4A H -0.1287 0.9140 0.5899 0.068 Uiso 1 1 calc R . .
C5 C 0.5800(4) 0.7960(3) 0.73953(18) 0.0390(8) Uani 1 1 d . . .
C6 C 0.6216(3) 0.6890(2) 0.76317(18) 0.0339(7) Uani 1 1 d . . .
C7 C 0.7498(4) 0.6468(3) 0.7995(2) 0.0496(9) Uani 1 1 d . . .
H7 H 0.8335 0.6802 0.8152 0.060 Uiso 1 1 calc R . .
C8 C 0.7257(4) 0.5463(3) 0.8070(2) 0.0572(10) Uani 1 1 d . . .
H8 H 0.7910 0.4969 0.8298 0.069 Uiso 1 1 calc R . .
C9 C 0.4390(4) 0.7421(3) 0.5345(2) 0.0607(11) Uani 1 1 d . . .
H9 H 0.4709 0.8006 0.5643 0.073 Uiso 1 1 calc R . .
C10 C 0.4699(5) 0.7285(4) 0.4643(3) 0.0762(13) Uani 1 1 d . . .
H10 H 0.5211 0.7766 0.4475 0.091 Uiso 1 1 calc R . .
C11 C 0.4236(5) 0.6431(4) 0.4207(3) 0.0789(14) Uani 1 1 d . . .
H11 H 0.4433 0.6327 0.3735 0.095 Uiso 1 1 calc R . .
C12 C 0.3467(4) 0.5707(3) 0.4460(2) 0.0625(11) Uani 1 1 d . . .
C13 C 0.3205(3) 0.5917(3) 0.51787(19) 0.0426(9) Uani 1 1 d . . .
C14 C 0.2384(3) 0.5217(3) 0.54587(19) 0.0431(9) Uani 1 1 d . . .
C15 C 0.1854(4) 0.4344(3) 0.5014(2) 0.0601(11) Uani 1 1 d . . .
C16 C 0.1016(5) 0.3719(3) 0.5303(3) 0.0735(13) Uani 1 1 d . . .
H16 H 0.0654 0.3126 0.5029 0.088 Uiso 1 1 calc R . .
C17 C 0.0725(4) 0.3961(3) 0.5974(3) 0.0659(12) Uani 1 1 d . . .
H17 H 0.0149 0.3553 0.6157 0.079 Uiso 1 1 calc R . .
C18 C 0.1313(4) 0.4838(3) 0.6383(2) 0.0514(10) Uani 1 1 d . . .
H18 H 0.1121 0.5003 0.6848 0.062 Uiso 1 1 calc R . .
C19 C 0.2930(6) 0.4794(4) 0.4038(3) 0.0864(15) Uani 1 1 d . . .
H19 H 0.3115 0.4646 0.3568 0.104 Uiso 1 1 calc R . .
C20 C 0.2172(5) 0.4150(4) 0.4300(3) 0.0842(15) Uani 1 1 d . . .
H20 H 0.1844 0.3560 0.4011 0.101 Uiso 1 1 calc R . .

loop_
_atom_site_aniso_label
_atom_site_aniso_U_11
_atom_site_aniso_U_22
_atom_site_aniso_U_33
_atom_site_aniso_U_23
_atom_site_aniso_U_13
_atom_site_aniso_U_12
Mn1 0.0366(3) 0.0391(3) 0.0425(3) -0.0058(2) 0.0158(2) -0.0023(3)
N1 0.0382(16) 0.0366(16) 0.0391(15) 0.0000(13) 0.0093(13) 0.0010(13)
N2 0.0462(18) 0.0444(19) 0.0418(16) 0.0040(14) 0.0059(14) -0.0035(15)
N3 0.0460(17) 0.0244(15) 0.0457(16) 0.0017(12) 0.0204(13) -0.0010(13)
N4 0.067(2) 0.0232(15) 0.0571(19) 0.0040(14) 0.0289(17) -0.0003(15)
N5 0.0505(18) 0.0401(17) 0.0438(16) 0.0017(15) 0.0187(14) 0.0016(15)
N6 0.0390(16) 0.0346(16) 0.0426(16) 0.0038(13) 0.0059(13) -0.0012(13)
O1 0.0424(14) 0.0591(16) 0.0419(13) 0.0069(12) 0.0189(11) 0.0172(12)
O2 0.0620(17) 0.092(2) 0.0555(16) 0.0193(15) 0.0371(14) 0.0234(16)
O3 0.0385(14) 0.0293(12) 0.0626(15) -0.0026(11) 0.0125(11) 0.0039(11)
O4 0.0513(16) 0.0365(15) 0.0870(19) 0.0135(14) 0.0013(14) -0.0132(13)
O5 0.0792(19) 0.0546(17) 0.0501(15) 0.0042(13) 0.0171(13) 0.0134(15)
O6 0.105(2) 0.097(2) 0.0614(18) -0.0095(17) 0.0369(17) -0.030(2)
O7 0.073(2) 0.126(3) 0.0647(18) -0.0007(19) 0.0209(16) -0.009(2)
C1 0.037(2) 0.050(2) 0.044(2) -0.0002(17) 0.0133(17) 0.0023(17)
C2 0.0372(19) 0.041(2) 0.0416(19) -0.0018(16) 0.0129(16) 0.0031(16)
C3 0.045(2) 0.054(2) 0.061(2) 0.005(2) 0.0187(18) 0.0145(19)
C4 0.043(2) 0.050(2) 0.069(3) 0.006(2) 0.007(2) 0.0143(19)
C5 0.041(2) 0.034(2) 0.0400(19) -0.0014(15) 0.0099(16) -0.0018(17)
C6 0.0381(19) 0.0263(17) 0.0391(17) 0.0010(15) 0.0146(15) 0.0009(16)
C7 0.042(2) 0.041(2) 0.062(2) 0.0105(18) 0.0099(18) 0.0001(18)
C8 0.054(3) 0.052(3) 0.063(2) 0.013(2) 0.015(2) 0.017(2)
C9 0.073(3) 0.055(3) 0.059(2) 0.005(2) 0.028(2) -0.003(2)
C10 0.089(3) 0.082(4) 0.070(3) 0.019(3) 0.043(3) -0.003(3)
C11 0.100(4) 0.097(4) 0.054(3) 0.009(3) 0.044(3) 0.018(3)
C12 0.076(3) 0.068(3) 0.044(2) 0.000(2) 0.019(2) 0.014(2)
C13 0.047(2) 0.044(2) 0.0360(19) 0.0004(17) 0.0105(16) 0.0132(18)
C14 0.044(2) 0.042(2) 0.0362(19) -0.0007(16) 0.0017(16) 0.0069(17)
C15 0.066(3) 0.047(2) 0.055(2) -0.012(2) 0.000(2) 0.006(2)
C16 0.077(3) 0.046(3) 0.076(3) -0.011(2) -0.007(3) -0.013(2)
C17 0.056(3) 0.050(3) 0.078(3) 0.008(2) 0.002(2) -0.015(2)
C18 0.046(2) 0.045(2) 0.057(2) 0.0053(19) 0.0070(19) -0.0059(19)
C19 0.119(4) 0.091(4) 0.050(3) -0.024(3) 0.028(3) 0.011(3)
C20 0.114(4) 0.067(3) 0.061(3) -0.031(3) 0.011(3) 0.000(3)

loop_
_atom_type_symbol
_atom_type_description
_atom_type_scat_dispersion_real
_atom_type_scat_dispersion_imag
_atom_type_scat_source
C C 0.0033 0.0016 'International Tables Vol C Tables 4.2.6.8 and 6.1.1.4'
H H 0.0000 0.0000 'International Tables Vol C Tables 4.2.6.8 and 6.1.1.4'
O O 0.0106 0.0060 'International Tables Vol C Tables 4.2.6.8 and 6.1.1.4'
N N 0.0061 0.0033 'International Tables Vol C Tables 4.2.6.8 and 6.1.1.4'
Mn Mn 0.3368 0.7283 'International Tables Vol C Tables 4.2.6.8 and 6.1.1.4'

loop_
_geom_angle_atom_site_label_1
_geom_angle_atom_site_label_2
_geom_angle_atom_site_label_3
_geom_angle
_geom_angle_site_symmetry_1
_geom_angle_site_symmetry_3
O3 Mn1 O1 103.65(9) . .
O3 Mn1 N1 93.27(9) . .
O1 Mn1 N1 74.26(9) . .
O3 Mn1 N6 161.41(9) . .
O1 Mn1 N6 94.34(10) . .
N1 Mn1 N6 96.13(10) . .
O3 Mn1 N3 74.62(9) . .
O1 Mn1 N3 90.82(9) . .
N1 Mn1 N3 158.24(9) . .
N6 Mn1 N3 100.81(9) . .
O3 Mn1 N5 88.82(10) . .
O1 Mn1 N5 167.53(10) . .
N1 Mn1 N5 105.88(10) . .
N6 Mn1 N5 73.20(10) . .
N3 Mn1 N5 92.12(9) . .
C2 N1 N2 105.2(3) . .
C2 N1 Mn1 113.2(2) . .
N2 N1 Mn1 141.5(2) . .
C4 N2 N1 111.5(3) . .
C4 N2 H2 124.3 . .
N1 N2 H2 124.3 . .
C6 N3 N4 104.9(3) . .
C6 N3 Mn1 111.0(2) . .
N4 N3 Mn1 143.9(2) . .
C8 N4 N3 111.5(3) . .
C8 N4 H4 124.2 . .
N3 N4 H4 124.2 . .
C9 N5 C13 118.0(3) . .
C9 N5 Mn1 127.7(3) . .
C13 N5 Mn1 114.3(2) . .
C18 N6 C14 118.0(3) . .
C18 N6 Mn1 125.7(2) . .
C14 N6 Mn1 116.3(2) . .
C1 O1 Mn1 119.0(2) . .
C5 O3 Mn1 117.7(2) . .
H5C O5 H5D 108.2 . .
H6C O6 H6D 108.5 . .
H7C O7 H7D 101.9 . .
O2 C1 O1 125.5(3) . .
O2 C1 C2 119.1(3) . .
O1 C1 C2 115.4(3) . .
N1 C2 C3 111.0(3) . .
N1 C2 C1 118.1(3) . .
C3 C2 C1 131.0(3) . .
C4 C3 C2 104.4(3) . .
C4 C3 H3 127.8 . .
C2 C3 H3 127.8 . .
N2 C4 C3 107.9(3) . .
N2 C4 H4A 126.0 . .
C3 C4 H4A 126.0 . .
O4 C5 O3 124.0(3) . .
O4 C5 C6 119.5(3) . .
O3 C5 C6 116.5(3) . .
N3 C6 C7 110.9(3) . .
N3 C6 C5 118.2(3) . .
C7 C6 C5 130.8(3) . .
C8 C7 C6 104.8(3) . .
C8 C7 H7 127.6 . .
C6 C7 H7 127.6 . .
N4 C8 C7 107.9(3) . .
N4 C8 H8 126.1 . .
C7 C8 H8 126.1 . .
N5 C9 C10 123.6(4) . .
N5 C9 H9 118.2 . .
C10 C9 H9 118.2 . .
C11 C10 C9 118.4(4) . .
C11 C10 H10 120.8 . .
C9 C10 H10 120.8 . .
C10 C11 C12 120.8(4) . .
C10 C11 H11 119.6 . .
C12 C11 H11 119.6 . .
C11 C12 C13 116.4(4) . .
C11 C12 C19 124.7(4) . .
C13 C12 C19 118.9(4) . .
N5 C13 C12 122.8(3) . .
N5 C13 C14 118.1(3) . .
C12 C13 C14 119.1(3) . .
N6 C14 C15 122.5(3) . .
N6 C14 C13 117.7(3) . .
C15 C14 C13 119.8(3) . .
C16 C15 C14 116.8(4) . .
C16 C15 C20 124.0(4) . .
C14 C15 C20 119.2(4) . .
C17 C16 C15 121.1(4) . .
C17 C16 H16 119.4 . .
C15 C16 H16 119.4 . .
C16 C17 C18 118.0(4) . .
C16 C17 H17 121.0 . .
C18 C17 H17 121.0 . .
N6 C18 C17 123.5(4) . .
N6 C18 H18 118.2 . .
C17 C18 H18 118.2 . .
C20 C19 C12 121.7(4) . .
C20 C19 H19 119.1 . .
C12 C19 H19 119.1 . .
C19 C20 C15 121.3(4) . .
C19 C20 H20 119.4 . .
C15 C20 H20 119.4 . .

loop_
_geom_bond_atom_site_label_1
_geom_bond_atom_site_label_2
_geom_bond_distance
_geom_bond_site_symmetry_2
Mn1 O3 2.154(2) .
Mn1 O1 2.173(2) .
Mn1 N1 2.232(3) .
Mn1 N6 2.241(3) .
Mn1 N3 2.277(3) .
Mn1 N5 2.295(3) .
N1 C2 1.333(4) .
N1 N2 1.342(3) .
N2 C4 1.335(4) .
N2 H2 0.8600 .
N3 C6 1.332(4) .
N3 N4 1.343(3) .
N4 C8 1.334(4) .
N4 H4 0.8600 .
N5 C9 1.316(4) .
N5 C13 1.354(4) .
N6 C18 1.323(4) .
N6 C14 1.355(4) .
O1 C1 1.273(4) .
O2 C1 1.234(4) .
O3 C5 1.272(4) .
O4 C5 1.230(4) .
O5 H5C 0.8500 .
O5 H5D 0.8500 .
O6 H6C 0.8501 .
O6 H6D 0.8500 .
O7 H7C 0.8500 .
O7 H7D 0.8503 .
C1 C2 1.485(5) .
C2 C3 1.394(4) .
C3 C4 1.367(5) .
C3 H3 0.9300 .
C4 H4A 0.9300 .
C5 C6 1.488(4) .
C6 C7 1.391(4) .
C7 C8 1.354(5) .
C7 H7 0.9300 .
C8 H8 0.9300 .
C9 C10 1.387(5) .
C9 H9 0.9300 .
C10 C11 1.358(6) .
C10 H10 0.9300 .
C11 C12 1.397(6) .
C11 H11 0.9300 .
C12 C13 1.408(5) .
C12 C19 1.427(6) .
C13 C14 1.437(5) .
C14 C15 1.400(5) .
C15 C16 1.399(6) .
C15 C20 1.424(6) .
C16 C17 1.349(6) .
C16 H16 0.9300 .
C17 C18 1.393(5) .
C17 H17 0.9300 .
C18 H18 0.9300 .
C19 C20 1.329(6) .
C19 H19 0.9300 .
C20 H20 0.9300 .

loop_
_geom_torsion_atom_site_label_1
_geom_torsion_atom_site_label_2
_geom_torsion_atom_site_label_3
_geom_torsion_atom_site_label_4
_geom_torsion
_geom_torsion_site_symmetry_1
_geom_torsion_site_symmetry_2
_geom_torsion_site_symmetry_3
_geom_torsion_site_symmetry_4
O3 Mn1 N1 C2 -104.2(2) . . . .
O1 Mn1 N1 C2 -1.0(2) . . . .
N6 Mn1 N1 C2 91.8(2) . . . .
N3 Mn1 N1 C2 -49.2(4) . . . .
N5 Mn1 N1 C2 166.1(2) . . . .
O3 Mn1 N1 N2 80.1(3) . . . .
O1 Mn1 N1 N2 -176.6(3) . . . .
N6 Mn1 N1 N2 -83.8(3) . . . .
N3 Mn1 N1 N2 135.1(3) . . . .
N5 Mn1 N1 N2 -9.6(3) . . . .
C2 N1 N2 C4 -0.2(4) . . . .
Mn1 N1 N2 C4 175.7(3) . . . .
O3 Mn1 N3 C6 -8.90(19) . . . .
O1 Mn1 N3 C6 -112.8(2) . . . .
N1 Mn1 N3 C6 -66.9(3) . . . .
N6 Mn1 N3 C6 152.6(2) . . . .
N5 Mn1 N3 C6 79.3(2) . . . .
O3 Mn1 N3 N4 179.1(4) . . . .
O1 Mn1 N3 N4 75.1(3) . . . .
N1 Mn1 N3 N4 121.0(4) . . . .
N6 Mn1 N3 N4 -19.4(3) . . . .
N5 Mn1 N3 N4 -92.7(3) . . . .
C6 N3 N4 C8 0.2(4) . . . .
Mn1 N3 N4 C8 172.5(3) . . . .
O3 Mn1 N5 C9 -6.7(3) . . . .
O1 Mn1 N5 C9 175.3(4) . . . .
N1 Mn1 N5 C9 86.4(3) . . . .
N6 Mn1 N5 C9 178.1(3) . . . .
N3 Mn1 N5 C9 -81.2(3) . . . .
O3 Mn1 N5 C13 169.8(2) . . . .
O1 Mn1 N5 C13 -8.3(6) . . . .
N1 Mn1 N5 C13 -97.1(2) . . . .
N6 Mn1 N5 C13 -5.4(2) . . . .
N3 Mn1 N5 C13 95.3(2) . . . .
O3 Mn1 N6 C18 168.9(3) . . . .
O1 Mn1 N6 C18 3.5(3) . . . .
N1 Mn1 N6 C18 -71.1(3) . . . .
N3 Mn1 N6 C18 95.1(3) . . . .
N5 Mn1 N6 C18 -175.9(3) . . . .
O3 Mn1 N6 C14 -9.8(4) . . . .
O1 Mn1 N6 C14 -175.2(2) . . . .
N1 Mn1 N6 C14 110.1(2) . . . .
N3 Mn1 N6 C14 -83.6(2) . . . .
N5 Mn1 N6 C14 5.4(2) . . . .
O3 Mn1 O1 C1 88.5(2) . . . .
N1 Mn1 O1 C1 -1.1(2) . . . .
N6 Mn1 O1 C1 -96.2(2) . . . .
N3 Mn1 O1 C1 162.8(2) . . . .
N5 Mn1 O1 C1 -93.5(5) . . . .
O1 Mn1 O3 C5 100.1(2) . . . .
N1 Mn1 O3 C5 174.7(2) . . . .
N6 Mn1 O3 C5 -64.9(4) . . . .
N3 Mn1 O3 C5 13.1(2) . . . .
N5 Mn1 O3 C5 -79.4(2) . . . .
Mn1 O1 C1 O2 -177.3(3) . . . .
Mn1 O1 C1 C2 2.8(4) . . . .
N2 N1 C2 C3 0.2(4) . . . .
Mn1 N1 C2 C3 -177.0(2) . . . .
N2 N1 C2 C1 179.9(3) . . . .
Mn1 N1 C2 C1 2.7(4) . . . .
O2 C1 C2 N1 176.3(3) . . . .
O1 C1 C2 N1 -3.7(5) . . . .
O2 C1 C2 C3 -4.0(6) . . . .
O1 C1 C2 C3 176.0(4) . . . .
N1 C2 C3 C4 -0.1(4) . . . .
C1 C2 C3 C4 -179.7(4) . . . .
N1 N2 C4 C3 0.2(4) . . . .
C2 C3 C4 N2 -0.1(4) . . . .
Mn1 O3 C5 O4 164.6(3) . . . .
Mn1 O3 C5 C6 -14.8(4) . . . .
N4 N3 C6 C7 0.2(3) . . . .
Mn1 N3 C6 C7 -174.9(2) . . . .
N4 N3 C6 C5 -179.9(3) . . . .
Mn1 N3 C6 C5 4.9(3) . . . .
O4 C5 C6 N3 -173.4(3) . . . .
O3 C5 C6 N3 6.0(4) . . . .
O4 C5 C6 C7 6.4(5) . . . .
O3 C5 C6 C7 -174.2(3) . . . .
N3 C6 C7 C8 -0.6(4) . . . .
C5 C6 C7 C8 179.6(3) . . . .
N3 N4 C8 C7 -0.6(4) . . . .
C6 C7 C8 N4 0.7(4) . . . .
C13 N5 C9 C10 -0.1(6) . . . .
Mn1 N5 C9 C10 176.3(3) . . . .
N5 C9 C10 C11 -0.1(7) . . . .
C9 C10 C11 C12 0.0(7) . . . .
C10 C11 C12 C13 0.2(6) . . . .
C10 C11 C12 C19 179.5(4) . . . .
C9 N5 C13 C12 0.3(5) . . . .
Mn1 N5 C13 C12 -176.5(3) . . . .
C9 N5 C13 C14 -178.2(3) . . . .
Mn1 N5 C13 C14 5.0(4) . . . .
C11 C12 C13 N5 -0.3(5) . . . .
C19 C12 C13 N5 -179.7(4) . . . .
C11 C12 C13 C14 178.1(3) . . . .
C19 C12 C13 C14 -1.2(5) . . . .
C18 N6 C14 C15 -2.1(5) . . . .
Mn1 N6 C14 C15 176.8(3) . . . .
C18 N6 C14 C13 176.3(3) . . . .
Mn1 N6 C14 C13 -4.8(4) . . . .
N5 C13 C14 N6 -0.2(4) . . . .
C12 C13 C14 N6 -178.8(3) . . . .
N5 C13 C14 C15 178.2(3) . . . .
C12 C13 C14 C15 -0.3(5) . . . .
N6 C14 C15 C16 1.0(5) . . . .
C13 C14 C15 C16 -177.4(3) . . . .
N6 C14 C15 C20 -179.8(3) . . . .
C13 C14 C15 C20 1.9(5) . . . .
C14 C15 C16 C17 0.9(6) . . . .
C20 C15 C16 C17 -178.3(4) . . . .
C15 C16 C17 C18 -1.7(6) . . . .
C14 N6 C18 C17 1.2(5) . . . .
Mn1 N6 C18 C17 -177.5(3) . . . .
C16 C17 C18 N6 0.6(6) . . . .
C11 C12 C19 C20 -178.1(5) . . . .
C13 C12 C19 C20 1.2(7) . . . .
C12 C19 C20 C15 0.4(8) . . . .
C16 C15 C20 C19 177.2(5) . . . .
C14 C15 C20 C19 -1.9(7) . . . .
